data_2003857
loop_
_publ_author_name
'Partridge, B. L.'
'Pritchard, C. E.'

_publ_section_title
;
 Two Methylated Ribonucleosides: 3-Methyluridine and 1-Methylinosine
;
_journal_issue 9
_journal_name_full 'Acta Crystallographica Section C'
_journal_page_first 1929
_journal_page_last 1932
_journal_paper_doi 10.1107/S0108270195003933
_journal_volume 51
_journal_year 1995
_chemical_compound_source 'Methylation of uridine.'
_chemical_formula_sum 'C10 H14 N2 O6'
_chemical_formula_weight 258.23
_chemical_name_common 3-methyluridine
_chemical_name_systematic
;
 ?
;
_space_group_IT_number 5
_symmetry_cell_setting monoclinic
_symmetry_space_group_name_Hall 'C 2y'
_symmetry_space_group_name_H-M 'C 1 2 1'
_audit_creation_method SHELXL
_cell_angle_alpha 90.00
_cell_angle_beta 112.87(3)
_cell_angle_gamma 90.00
_cell_formula_units_Z 4
_cell_length_a 20.019(4)
_cell_length_b 6.8780(10)
_cell_length_c 8.923(2)
_cell_measurement_reflns_used 48
_cell_measurement_temperature 293(2)
_cell_measurement_theta_max 12.5
_cell_measurement_theta_min 11.5
_cell_volume 1132.0(5)
_computing_structure_refinement 'SHELXL-93 (Sheldrick, 1993)'
_computing_structure_solution 'SHELXS-86 (Sheldrick, 1990)'
_diffrn_ambient_temperature 293(2)
_diffrn_measurement_device 'Siemens-Stoe AED four-circle diffractometer'
_diffrn_measurement_method \w/\q
_diffrn_radiation_monochromator graphite
_diffrn_radiation_source 'fine-focus sealed tube'
_diffrn_radiation_type MoK\a
_diffrn_radiation_wavelength 0.71073
_diffrn_reflns_av_R_equivalents 0.0090
_diffrn_reflns_av_sigmaI/netI 0.0109
_diffrn_reflns_limit_h_max 21
_diffrn_reflns_limit_h_min -23
_diffrn_reflns_limit_k_max 8
_diffrn_reflns_limit_k_min -8
_diffrn_reflns_limit_l_max 10
_diffrn_reflns_limit_l_min 0
_diffrn_reflns_number 2182
_diffrn_reflns_theta_max 24.98
_diffrn_reflns_theta_min 2.60
_diffrn_standards_decay_% 2
_diffrn_standards_interval_time 60
_diffrn_standards_number 3
_exptl_absorpt_coefficient_mu 0.126
_exptl_absorpt_correction_type none
_exptl_crystal_colour Colourless
_exptl_crystal_density_diffrn 1.515
_exptl_crystal_description Block
_exptl_crystal_F_000 544
_exptl_crystal_size_max 0.38
_exptl_crystal_size_mid 0.33
_exptl_crystal_size_min 0.28
_refine_diff_density_max 0.549
_refine_diff_density_min -0.604
_refine_ls_abs_structure_details 'Flack (1983)'
_refine_ls_abs_structure_Flack -0.40(116)
_refine_ls_extinction_method none
_refine_ls_goodness_of_fit_all 1.141
_refine_ls_goodness_of_fit_obs 0.946
_refine_ls_hydrogen_treatment
;
H atoms riding on attached C;  hydroxyl H atoms riding on attached O
and rotating about the C-O bond
;
_refine_ls_matrix_type full
_refine_ls_number_parameters 166
_refine_ls_number_reflns 2003
_refine_ls_number_restraints 1
_refine_ls_restrained_S_all 1.141
_refine_ls_restrained_S_obs 0.946
_refine_ls_R_factor_all 0.0442
_refine_ls_R_factor_obs 0.0345
_refine_ls_shift/esd_max -0.043
_refine_ls_shift/esd_mean 0.004
_refine_ls_structure_factor_coef Fsqd
_refine_ls_weighting_details 'w = 1/[\s^2^(Fo^2^)+(0.0951P)^2^+0.3094P] where P = (Fo^2^+2Fc^2^)/3'
_refine_ls_weighting_scheme calc
_refine_ls_wR_factor_all 0.1254
_refine_ls_wR_factor_obs 0.1029
_reflns_number_observed 1964
_reflns_number_total 2003
_reflns_observed_criterion >2sigma(I)
_cod_data_source_file ab1267.cif
_cod_data_source_block 1
_cod_depositor_comments
;
The following automatic conversions were performed:
'_symmetry_cell_setting' value 'Monoclinic' changed to 'monoclinic'
according to '/home/saulius/struct/CIF-dictionaries/cif_core.dic'
dictionary named 'cif_core.dic' version 2.4.1 from 2010-06-29.

Automatic conversion script
Id: cif_fix_enum 1527 2010-12-29 10:47:43Z saulius 

The following automatic conversions were performed:

'_symmetry_cell_setting' value 'Monoclinic' changed to 'monoclinic'
according to /home/saulius/struct/CIF-dictionaries/cif_core.dic
dictionary named 'cif_core.dic' version 2.4.1 from 2010-06-29.

Automatic conversion script
Id: cif_fix_values 1715 2011-07-08 13:25:40Z adriana 

The following automatic conversions were performed:

'_refine_ls_weighting_scheme' value 'calc w =
1/[\s^2^(Fo^2^)+(0.0951P)^2^+0.3094P] where P = (Fo^2^+2Fc^2^)/3' was
changed to 'calc'. New tag '_refine_ls_weighting_details' was
created. The value of the new tag was set to 'w =
1/[\s^2^(Fo^2^)+(0.0951P)^2^+0.3094P] where P = (Fo^2^+2Fc^2^)/3'.

Automatic conversion script
Id: cif_fix_values 3143 2015-03-26 13:38:13Z robertas 
;
_cod_original_cell_volume 1132.0(4)
_cod_original_sg_symbol_H-M C2
_cod_database_code 2003857

loop_
_symmetry_equiv_pos_as_xyz
'x, y, z'
'-x, y, -z'
'x+1/2, y+1/2, z'
'-x+1/2, y+1/2, -z'

loop_
_atom_site_aniso_label
_atom_site_aniso_U_11
_atom_site_aniso_U_22
_atom_site_aniso_U_33
_atom_site_aniso_U_12
_atom_site_aniso_U_13
_atom_site_aniso_U_23
N1 0.0226(8) 0.0223(8) 0.0351(8) -0.0010(7) 0.0120(7) -0.0003(7)
C2 0.0286(11) 0.0278(12) 0.0475(13) -0.0034(9) 0.0204(10) 0.0004(10)
O2 0.0666(14) 0.0252(10) 0.127(2) -0.0064(9) 0.069(2) -0.0068(11)
N3 0.0256(9) 0.0332(10) 0.0459(11) -0.0028(8) 0.0178(8) 0.0008(8)
C3 0.053(2) 0.044(2) 0.107(3) -0.0155(14) 0.057(2) -0.010(2)
C4 0.0236(10) 0.0411(13) 0.0303(10) 0.0057(10) 0.0077(8) 0.0017(9)
O4 0.0292(8) 0.0629(13) 0.0535(10) 0.0116(8) 0.0200(7) 0.0002(9)
C5 0.0355(12) 0.0300(11) 0.0424(12) 0.0040(10) 0.0172(9) -0.0016(10)
C6 0.0311(11) 0.0255(11) 0.0409(12) -0.0007(9) 0.0160(9) -0.0017(9)
C1' 0.0223(10) 0.0259(10) 0.0265(9) -0.0009(8) 0.0099(8) -0.0007(8)
C2' 0.0222(9) 0.0214(10) 0.0265(9) 0.0008(8) 0.0090(7) -0.0003(7)
O2' 0.0346(8) 0.0226(8) 0.0320(8) 0.0019(6) 0.0086(6) 0.0052(6)
C3' 0.0230(9) 0.0286(11) 0.0304(9) -0.0013(8) 0.0123(8) -0.0026(8)
O3' 0.0402(10) 0.0437(10) 0.0414(9) 0.0112(8) 0.0197(8) -0.0070(8)
C4' 0.0276(10) 0.0337(12) 0.0270(9) -0.0034(9) 0.0134(8) 0.0018(8)
O4' 0.0233(7) 0.0408(9) 0.0278(7) -0.0021(6) 0.0060(6) 0.0076(7)
C5' 0.0414(12) 0.0328(13) 0.0374(12) -0.0060(10) 0.0148(10) 0.0059(10)
O5' 0.0493(10) 0.0226(7) 0.0388(9) -0.0021(7) 0.0098(8) -0.0015(6)

loop_
_atom_site_label
_atom_site_occupancy
_atom_site_fract_x
_atom_site_fract_y
_atom_site_fract_z
_atom_site_U_iso_or_equiv
_atom_site_thermal_displace_type
_atom_site_calc_flag
_atom_site_refinement_flags
_atom_site_type_symbol
N(1) 1 0.95799(10) 0.8624(3) 0.7575(2) 0.0264(4) Uani d . N
C(2) 1 1.00399(12) 1.0088(3) 0.7492(3) 0.0330(5) Uani d . C
O(2) 1 0.99479(14) 1.1782(3) 0.7725(4) 0.0634(7) Uani d . O
N(3) 1 1.06089(10) 0.9487(3) 0.7077(2) 0.0337(5) Uani d . N
C(3) 1 1.1097(2) 1.1028(5) 0.6970(5) 0.0601(9) Uani d . C
H(3A) 1 1.0916(2) 1.2274(5) 0.7121(5) 0.080 Uiso d R H
H(3B) 1 1.1124(2) 1.0984(5) 0.5920(5) 0.080 Uiso d R H
H(3C) 1 1.1571(2) 1.0829(5) 0.7799(5) 0.080 Uiso d R H
C(4) 1 1.07778(11) 0.7567(4) 0.6883(3) 0.0325(5) Uani d . C
O(4) 1 1.13293(9) 0.7197(3) 0.6621(2) 0.0474(5) Uani d . O
C(5) 1 1.02737(13) 0.6155(4) 0.6999(3) 0.0353(5) Uani d . C
H(5) 1 1.03432(13) 0.4802(4) 0.6835(3) 0.080 Uiso d R H
C(6) 1 0.97048(13) 0.6716(3) 0.7329(3) 0.0318(5) Uani d . C
H(6) 1 0.93771(13) 0.5738(3) 0.7404(3) 0.080 Uiso d R H
C(1') 1 0.89837(10) 0.9155(3) 0.8078(2) 0.0248(4) Uani d . C
H(1') 1 0.90628(10) 1.0439(3) 0.8536(2) 0.080 Uiso d R H
C(2') 1 0.82324(10) 0.9027(3) 0.6706(2) 0.0235(4) Uani d . C
H(2') 1 0.82174(10) 0.7977(3) 0.5985(2) 0.080 Uiso d R H
O(2') 1 0.80492(9) 1.0796(2) 0.5827(2) 0.0311(4) Uani d . O
H(2'1) 1 0.7698(10) 1.0623(10) 0.4975(17) 0.047 Uiso calc R H
C(3') 1 0.77541(11) 0.8540(3) 0.7652(2) 0.0267(5) Uani d . C
H(3') 1 0.73120(11) 0.7906(3) 0.6978(2) 0.080 Uiso d R H
O(3') 1 0.76218(9) 1.0216(3) 0.8418(2) 0.0406(5) Uani d . O
H(3'1) 1 0.7256(12) 1.0767(32) 0.7793(17) 0.061 Uiso calc R H
C(4') 1 0.82484(11) 0.7180(3) 0.8981(3) 0.0286(5) Uani d . C
H(4') 1 0.81685(11) 0.7422(3) 0.9958(3) 0.080 Uiso d R H
O(4') 1 0.89813(8) 0.7792(3) 0.9258(2) 0.0318(4) Uani d . O
C(5') 1 0.81565(14) 0.5031(4) 0.8629(3) 0.0373(5) Uani d . C
H(5'A) 1 0.77322(14) 0.4572(4) 0.8772(3) 0.080 Uiso d R H
H(5'B) 1 0.85686(14) 0.4345(4) 0.9379(3) 0.080 Uiso d R H
O(5') 1 0.80923(10) 0.4642(3) 0.6999(2) 0.0391(4) Uani d . O
H(5') 1 0.8171(20) 0.3486(11) 0.6911(13) 0.059 Uiso calc R H

loop_
_atom_type_symbol
_atom_type_description
_atom_type_scat_source
_atom_type_scat_dispersion_real
_atom_type_scat_dispersion_imag
C C 'International Tables Vol C Tables 4.2.6.8 and 6.1.1.4' 0.0033 0.0016
H H 'International Tables Vol C Tables 4.2.6.8 and 6.1.1.4' 0.0000 0.0000
N N 'International Tables Vol C Tables 4.2.6.8 and 6.1.1.4' 0.0061 0.0033
O O 'International Tables Vol C Tables 4.2.6.8 and 6.1.1.4' 0.0106 0.0060

loop_
_geom_angle_atom_site_label_1
_geom_angle_atom_site_label_2
_geom_angle_atom_site_label_3
_geom_angle
_geom_angle_publ_flag
C(6) N(1) C(2) 121.4(2) n
C(6) N(1) C(1') 120.4(2) n
C(2) N(1) C(1') 118.0(2) n
O(2) C(2) N(1) 122.8(2) n
O(2) C(2) N(3) 121.8(2) n
N(1) C(2) N(3) 115.4(2) n
C(2) N(3) C(4) 125.4(2) y
C(2) N(3) C(3) 115.9(2) y
C(4) N(3) C(3) 118.5(2) y
O(4) C(4) N(3) 119.7(2) n
O(4) C(4) C(5) 125.3(2) n
N(3) C(4) C(5) 115.0(2) n
C(6) C(5) C(4) 120.2(2) n
C(5) C(6) N(1) 122.4(2) n
O(4') C(1') N(1) 107.5(2) y
O(4') C(1') C(2') 105.8(2) y
N(1 C(1') C(2') 113.8(2) y
O(2') C(2') C(1') 110.9(2) n
O(2') C(2') C(3') 114.1(2) n
C(1') C(2') C(3') 101.6(2) n
O(3') C(3') C(4') 108.0(2) n
O(3') C(3') C(2') 111.1(2) n
C(4') C(3') C(2') 101.8(2) n
O(4') C(4') C(5') 110.7(2) n
O(4') C(4') C(3') 105.1(2) n
C(5') C(4') C(3') 116.6(2) n
C(1') O(4') C(4') 111.21(15) n
O(5') C(5') C(4') 110.5(2) n

loop_
_geom_bond_atom_site_label_1
_geom_bond_atom_site_label_2
_geom_bond_distance
_geom_bond_publ_flag
N(1) C(6) 1.370(3) y
N(1) C(2) 1.386(3) y
N(1) C(1') 1.475(3) y
C(2) O(2) 1.210(3) n
C(2) N(3) 1.391(3) y
N(3) C(4) 1.391(3) y
N(3) C(3) 1.469(3) y
C(4) O(4) 1.240(3) n
C(4) C(5) 1.433(3) y
C(5) C(6) 1.339(3) y
C(1') O(4') 1.411(3) y
C(1') C(2') 1.529(3) y
C(2') O(2') 1.417(3) n
C(2') C(3') 1.539(3) y
C(3') O(3') 1.416(3) n
C(3') C(4') 1.533(3) y
C(4') O(4') 1.452(3) y
C(4') C(5') 1.507(3) y
C(5') O(5') 1.435(3) n

loop_
_cod_related_entry_id
_cod_related_entry_database
_cod_related_entry_code
1 ChemSpider 89976
